data_7018977
loop_
_publ_author_name
'Liang, Li'
'Peng, Guo'
'Li, Guizhu'
'Lan, Yanhua'
'Powell, Annie K.'
'Deng, Hong'

_publ_section_title
;
 In situ hydrothermal synthesis of dysprosium(iii) single-molecule magnet
 with lanthanide salt as catalyst
;
_journal_issue 19
_journal_name_full 'Dalton Transactions'
_journal_page_first 5816
_journal_paper_doi 10.1039/c2dt30175j
_journal_volume 41
_journal_year 2012
_chemical_formula_moiety 'C32 H34 N16 O16 Sm2, 4(H2 O)'
_chemical_formula_sum 'C32 H42 N16 O20 Sm2'
_chemical_formula_weight 1271.54
_chemical_name_systematic
;
?
;
_space_group_IT_number 2
_symmetry_cell_setting triclinic
_symmetry_space_group_name_Hall '-P 1'
_symmetry_space_group_name_H-M 'P -1'
_atom_sites_solution_hydrogens geom
_atom_sites_solution_primary direct
_atom_sites_solution_secondary difmap
_audit_creation_method SHELXL-97
_cell_angle_alpha 117.2010(10)
_cell_angle_beta 98.160(2)
_cell_angle_gamma 99.347(2)
_cell_formula_units_Z 1
_cell_length_a 9.128(3)
_cell_length_b 11.9957(15)
_cell_length_c 12.2137(15)
_cell_measurement_reflns_used 4004
_cell_measurement_temperature 296(2)
_cell_measurement_theta_max 25.20
_cell_measurement_theta_min 1.93
_cell_volume 1137.5(4)
_computing_cell_refinement 'Apex2 (Bruker, 2005)'
_computing_data_collection 'Apex2 (Bruker, 2005)'
_computing_data_reduction 'Apex2 (Bruker, 2005)'
_computing_molecular_graphics 'SHELXTL 6.12'
_computing_publication_material 'SHELXTL 6.12'
_computing_structure_refinement 'SHELXTL 6.12'
_computing_structure_solution 'SHELXTL 6.12 (Bruker, 2000-2003)'
_diffrn_ambient_temperature 296(2)
_diffrn_measured_fraction_theta_full 0.981
_diffrn_measured_fraction_theta_max 0.981
_diffrn_measurement_device_type 'Bruker AXS SMART APEX CCD diffractometer'
_diffrn_measurement_method '\w scans'
_diffrn_radiation_monochromator graphite
_diffrn_radiation_source 'fine-focus sealed tube'
_diffrn_radiation_type MoK\a
_diffrn_radiation_wavelength 0.71073
_diffrn_reflns_av_R_equivalents 0.0209
_diffrn_reflns_av_sigmaI/netI 0.0358
_diffrn_reflns_limit_h_max 10
_diffrn_reflns_limit_h_min -7
_diffrn_reflns_limit_k_max 14
_diffrn_reflns_limit_k_min -14
_diffrn_reflns_limit_l_max 13
_diffrn_reflns_limit_l_min -14
_diffrn_reflns_number 5859
_diffrn_reflns_theta_full 25.20
_diffrn_reflns_theta_max 25.20
_diffrn_reflns_theta_min 1.93
_diffrn_standards_number 0
_exptl_absorpt_coefficient_mu 2.651
_exptl_absorpt_correction_T_max 0.5572
_exptl_absorpt_correction_T_min 0.5037
_exptl_absorpt_correction_type multi-scan
_exptl_absorpt_process_details 'Apex2 (Bruker, 2005)'
_exptl_crystal_colour colorless
_exptl_crystal_density_diffrn 1.856
_exptl_crystal_density_method 'not measured'
_exptl_crystal_description block
_exptl_crystal_F_000 630.0
_exptl_crystal_size_max 0.30
_exptl_crystal_size_mid 0.28
_exptl_crystal_size_min 0.25
_refine_diff_density_max 0.816
_refine_diff_density_min -0.937
_refine_diff_density_rms 0.098
_refine_ls_extinction_method none
_refine_ls_goodness_of_fit_ref 1.031
_refine_ls_hydrogen_treatment mixed
_refine_ls_matrix_type full
_refine_ls_number_parameters 356
_refine_ls_number_reflns 4004
_refine_ls_number_restraints 0
_refine_ls_restrained_S_all 1.031
_refine_ls_R_factor_all 0.0270
_refine_ls_R_factor_gt 0.0251
_refine_ls_shift/su_max 0.002
_refine_ls_shift/su_mean 0.000
_refine_ls_structure_factor_coef Fsqd
_refine_ls_weighting_details 'calc w=1/[\s^2^(Fo^2^)+(0.0357P)^2^+0.4705P] where P=(Fo^2^+2Fc^2^)/3'
_refine_ls_weighting_scheme calc
_refine_ls_wR_factor_gt 0.0628
_refine_ls_wR_factor_ref 0.0643
_reflns_number_gt 3756
_reflns_number_total 4004
_reflns_threshold_expression >2sigma(I)
_cod_data_source_file c2dt30175j.txt
_cod_data_source_block 5
_cod_database_code 7018977

loop_
_symmetry_equiv_pos_as_xyz
'x, y, z'
'-x, -y, -z'

loop_
_atom_site_label
_atom_site_type_symbol
_atom_site_fract_x
_atom_site_fract_y
_atom_site_fract_z
_atom_site_U_iso_or_equiv
_atom_site_adp_type
_atom_site_occupancy
_atom_site_symmetry_multiplicity
_atom_site_calc_flag
_atom_site_refinement_flags
C1 C -0.0905(4) 0.4989(3) 0.8081(3) 0.0269(7) Uani 1 1 d .
C2 C -0.1518(4) 0.4857(3) 0.6803(3) 0.0256(7) Uani 1 1 d .
C3 C -0.1165(4) 0.3954(3) 0.5731(3) 0.0265(7) Uani 1 1 d .
H3 H -0.0535 0.3444 0.5807 0.032 Uiso 1 1 calc R
C4 C -0.1750(4) 0.3809(3) 0.4543(3) 0.0257(7) Uani 1 1 d .
C5 C -0.2671(5) 0.4597(4) 0.4445(3) 0.0365(8) Uani 1 1 d .
H5 H -0.3056 0.4515 0.3658 0.044 Uiso 1 1 calc R
C6 C -0.1413(4) 0.2866(3) 0.3399(3) 0.0274(7) Uani 1 1 d .
C7 C -0.3010(5) 0.5495(4) 0.5511(4) 0.0443(10) Uani 1 1 d .
H7 H -0.3617 0.6022 0.5441 0.053 Uiso 1 1 calc R
C8 C -0.2449(4) 0.5620(3) 0.6696(3) 0.0351(8) Uani 1 1 d .
H8 H -0.2700 0.6216 0.7411 0.042 Uiso 1 1 calc R
C9 C 0.2916(4) 0.1299(3) 0.8309(3) 0.0285(7) Uani 1 1 d .
C10 C 0.3958(4) 0.0427(3) 0.7876(3) 0.0268(7) Uani 1 1 d .
C11 C 0.5005(4) 0.0312(3) 0.8740(3) 0.0331(8) Uani 1 1 d .
H11 H 0.5064 0.0775 0.9605 0.040 Uiso 1 1 calc R
C12 C 0.5962(5) -0.0497(4) 0.8304(4) 0.0375(9) Uani 1 1 d .
H12 H 0.6644 -0.0593 0.8879 0.045 Uiso 1 1 calc R
C13 C 0.5913(4) -0.1160(4) 0.7031(4) 0.0366(8) Uani 1 1 d .
H13 H 0.6580 -0.1682 0.6753 0.044 Uiso 1 1 calc R
C14 C 0.4866(4) -0.1054(3) 0.6154(3) 0.0279(7) Uani 1 1 d .
C15 C 0.4778(4) -0.1755(3) 0.4789(3) 0.0277(7) Uani 1 1 d .
C16 C 0.3892(4) -0.0258(3) 0.6596(3) 0.0279(7) Uani 1 1 d .
H16 H 0.3184 -0.0186 0.6020 0.033 Uiso 1 1 calc R
H1 H -0.005(6) 0.188(5) 0.386(5) 0.064(15) Uiso 1 1 d .
H1A H 0.641(8) 0.324(6) 0.136(6) 0.096 Uiso 1 1 d .
H2A H 0.191(8) 0.185(6) 0.523(6) 0.096 Uiso 1 1 d .
H3A H -0.184(7) 0.156(6) 0.647(6) 0.096 Uiso 1 1 d .
H4A H 0.315(8) 0.466(6) 0.884(7) 0.096 Uiso 1 1 d .
H5A H -0.064(7) 0.126(6) 0.968(6) 0.096 Uiso 1 1 d .
H6A H -0.222(7) 0.312(6) 0.969(6) 0.096 Uiso 1 1 d .
H1B H 0.529(8) 0.320(7) 0.067(7) 0.096 Uiso 1 1 d .
H2B H 0.069(8) 0.148(7) 0.531(6) 0.096 Uiso 1 1 d .
H3B H -0.104(7) 0.065(6) 0.623(6) 0.096 Uiso 1 1 d .
H4B H 0.358(7) 0.370(6) 0.806(6) 0.096 Uiso 1 1 d .
H5B H -0.007(8) 0.047(6) 0.892(6) 0.096 Uiso 1 1 d .
H6B H -0.257(7) 0.291(6) 0.862(6) 0.096 Uiso 1 1 d .
N1 N -0.0536(4) 0.2058(3) 0.3328(3) 0.0308(6) Uani 1 1 d .
N2 N -0.0484(4) 0.1349(3) 0.2118(3) 0.0384(7) Uani 1 1 d .
N3 N -0.1317(4) 0.1721(3) 0.1467(3) 0.0422(8) Uani 1 1 d .
N4 N -0.1916(4) 0.2658(3) 0.2234(3) 0.0364(7) Uani 1 1 d .
N5 N 0.3613(3) -0.1910(3) 0.3898(3) 0.0325(7) Uani 1 1 d .
N6 N 0.3964(4) -0.2617(3) 0.2792(3) 0.0361(7) Uani 1 1 d .
N7 N 0.5276(4) -0.2866(3) 0.3016(3) 0.0382(7) Uani 1 1 d .
N8 N 0.5823(4) -0.2333(3) 0.4275(3) 0.0370(7) Uani 1 1 d .
O1 O -0.0051(3) 0.4285(2) 0.8133(2) 0.0368(6) Uani 1 1 d .
O2 O -0.1271(3) 0.5806(2) 0.9011(2) 0.0387(6) Uani 1 1 d .
O5 O 0.3128(3) 0.2116(2) 0.9458(2) 0.0381(6) Uani 1 1 d .
O6 O 0.1807(3) 0.1177(2) 0.7477(2) 0.0346(6) Uani 1 1 d .
O1W O 0.6161(4) 0.3529(3) 0.0924(4) 0.0568(9) Uani 1 1 d .
O2W O 0.1051(3) 0.1385(3) 0.4862(3) 0.0396(7) Uani 1 1 d .
O3W O -0.0909(3) 0.1414(3) 0.6641(2) 0.0344(6) Uani 1 1 d .
O4W O 0.2952(4) 0.4025(3) 0.8584(4) 0.0516(8) Uani 1 1 d .
O5W O -0.0228(4) 0.1108(3) 0.9180(3) 0.0492(8) Uani 1 1 d .
O6W O -0.1791(3) 0.2981(3) 0.9206(3) 0.0472(7) Uani 1 1 d .
Sm1 Sm 0.075312(18) 0.288643(15) 0.881626(13) 0.02404(7) Uani 1 1 d .

loop_
_atom_site_aniso_label
_atom_site_aniso_U_11
_atom_site_aniso_U_22
_atom_site_aniso_U_33
_atom_site_aniso_U_23
_atom_site_aniso_U_13
_atom_site_aniso_U_12
C1 0.0287(18) 0.0294(17) 0.0221(16) 0.0102(14) 0.0093(14) 0.0108(14)
C2 0.0268(17) 0.0258(16) 0.0236(16) 0.0108(14) 0.0065(14) 0.0092(13)
C3 0.0294(18) 0.0284(17) 0.0242(16) 0.0120(14) 0.0097(14) 0.0144(14)
C4 0.0294(17) 0.0277(17) 0.0210(16) 0.0110(14) 0.0095(14) 0.0100(14)
C5 0.048(2) 0.041(2) 0.0230(17) 0.0164(16) 0.0047(16) 0.0210(18)
C6 0.0324(18) 0.0269(17) 0.0231(16) 0.0117(14) 0.0080(14) 0.0089(14)
C7 0.057(3) 0.047(2) 0.036(2) 0.0192(19) 0.0120(19) 0.037(2)
C8 0.043(2) 0.0357(19) 0.0255(17) 0.0095(16) 0.0104(16) 0.0236(17)
C9 0.0305(18) 0.0292(17) 0.0296(18) 0.0142(15) 0.0140(15) 0.0127(14)
C10 0.0272(17) 0.0266(17) 0.0287(17) 0.0127(14) 0.0110(14) 0.0116(14)
C11 0.039(2) 0.0362(19) 0.0299(18) 0.0176(16) 0.0121(16) 0.0168(16)
C12 0.040(2) 0.043(2) 0.0344(19) 0.0201(17) 0.0052(17) 0.0224(17)
C13 0.034(2) 0.038(2) 0.039(2) 0.0154(17) 0.0120(17) 0.0212(17)
C14 0.0265(17) 0.0276(17) 0.0312(18) 0.0133(15) 0.0115(15) 0.0105(14)
C15 0.0244(17) 0.0281(17) 0.0312(18) 0.0126(15) 0.0104(15) 0.0112(14)
C16 0.0249(17) 0.0316(18) 0.0291(17) 0.0143(15) 0.0084(14) 0.0132(14)
N1 0.0394(18) 0.0331(16) 0.0236(14) 0.0130(13) 0.0142(13) 0.0164(13)
N2 0.054(2) 0.0382(17) 0.0265(15) 0.0129(14) 0.0219(15) 0.0209(15)
N3 0.063(2) 0.0419(18) 0.0262(15) 0.0163(15) 0.0189(16) 0.0205(16)
N4 0.051(2) 0.0393(17) 0.0224(14) 0.0140(13) 0.0126(14) 0.0200(15)
N5 0.0276(16) 0.0365(16) 0.0317(16) 0.0125(14) 0.0119(13) 0.0134(13)
N6 0.0293(17) 0.0420(18) 0.0324(16) 0.0125(14) 0.0115(13) 0.0117(14)
N7 0.0324(17) 0.0438(18) 0.0330(17) 0.0113(15) 0.0129(14) 0.0160(14)
N8 0.0335(17) 0.0443(18) 0.0316(16) 0.0125(15) 0.0127(14) 0.0212(14)
O1 0.0474(16) 0.0434(15) 0.0289(13) 0.0190(12) 0.0141(12) 0.0273(13)
O2 0.0483(16) 0.0430(15) 0.0192(12) 0.0062(11) 0.0102(11) 0.0238(13)
O5 0.0438(15) 0.0426(15) 0.0267(13) 0.0107(12) 0.0120(11) 0.0246(12)
O6 0.0338(14) 0.0405(14) 0.0285(12) 0.0120(11) 0.0090(11) 0.0216(11)
O1W 0.057(2) 0.0470(18) 0.063(2) 0.0329(17) -0.0038(17) 0.0056(15)
O2W 0.0331(15) 0.0549(17) 0.0312(14) 0.0202(14) 0.0095(12) 0.0139(13)
O3W 0.0306(14) 0.0361(14) 0.0272(13) 0.0065(11) 0.0039(11) 0.0167(12)
O4W 0.0508(18) 0.0384(16) 0.083(2) 0.0319(17) 0.0444(18) 0.0244(15)
O5W 0.068(2) 0.0425(17) 0.0561(19) 0.0282(16) 0.0423(17) 0.0267(15)
O6W 0.0348(16) 0.077(2) 0.0365(16) 0.0266(16) 0.0195(13) 0.0257(15)
Sm1 0.02802(11) 0.02994(11) 0.01663(10) 0.00970(8) 0.00986(7) 0.01541(8)

loop_
_atom_type_symbol
_atom_type_description
_atom_type_scat_dispersion_real
_atom_type_scat_dispersion_imag
_atom_type_scat_source
C C 0.0033 0.0016 'International Tables Vol C Tables 4.2.6.8 and 6.1.1.4'
H H 0.0000 0.0000 'International Tables Vol C Tables 4.2.6.8 and 6.1.1.4'
N N 0.0061 0.0033 'International Tables Vol C Tables 4.2.6.8 and 6.1.1.4'
O O 0.0106 0.0060 'International Tables Vol C Tables 4.2.6.8 and 6.1.1.4'
Sm Sm -0.1638 3.4418 'International Tables Vol C Tables 4.2.6.8 and 6.1.1.4'

loop_
_geom_angle_atom_site_label_1
_geom_angle_atom_site_label_2
_geom_angle_atom_site_label_3
_geom_angle
_geom_angle_site_symmetry_1
_geom_angle_site_symmetry_3
O2 C1 O1 124.9(3) . .
O2 C1 C2 117.3(3) . .
O1 C1 C2 117.8(3) . .
C8 C2 C3 120.0(3) . .
C8 C2 C1 120.1(3) . .
C3 C2 C1 119.9(3) . .
C2 C3 C4 120.3(3) . .
C2 C3 H3 119.8 . .
C4 C3 H3 119.8 . .
C3 C4 C5 119.3(3) . .
C3 C4 C6 121.8(3) . .
C5 C4 C6 118.9(3) . .
C7 C5 C4 120.1(3) . .
C7 C5 H5 119.9 . .
C4 C5 H5 119.9 . .
N4 C6 N1 107.4(3) . .
N4 C6 C4 126.0(3) . .
N1 C6 C4 126.6(3) . .
C5 C7 C8 120.5(3) . .
C5 C7 H7 119.8 . .
C8 C7 H7 119.8 . .
C2 C8 C7 119.7(3) . .
C2 C8 H8 120.1 . .
C7 C8 H8 120.1 . .
O5 C9 O6 121.1(3) . .
O5 C9 C10 121.1(3) . .
O6 C9 C10 117.7(3) . .
C16 C10 C11 119.6(3) . .
C16 C10 C9 119.2(3) . .
C11 C10 C9 121.2(3) . .
C12 C11 C10 119.6(3) . .
C12 C11 H11 120.2 . .
C10 C11 H11 120.2 . .
C13 C12 C11 120.7(3) . .
C13 C12 H12 119.7 . .
C11 C12 H12 119.7 . .
C12 C13 C14 120.3(3) . .
C12 C13 H13 119.9 . .
C14 C13 H13 119.9 . .
C16 C14 C13 118.7(3) . .
C16 C14 C15 119.7(3) . .
C13 C14 C15 121.6(3) . .
N5 C15 N8 111.1(3) . .
N5 C15 C14 123.8(3) . .
N8 C15 C14 125.1(3) . .
C10 C16 C14 121.1(3) . .
C10 C16 H16 119.4 . .
C14 C16 H16 119.4 . .
C6 N1 N2 109.2(3) . .
C6 N1 H1 135(3) . .
N2 N1 H1 116(3) . .
N3 N2 N1 106.4(3) . .
N2 N3 N4 110.4(3) . .
C6 N4 N3 106.7(3) . .
C15 N5 N6 104.9(3) . .
N7 N6 N5 109.6(3) . .
N6 N7 N8 109.3(3) . .
C15 N8 N7 105.2(3) . .
C1 O1 Sm1 152.7(2) . .
C1 O2 Sm1 148.3(2) . 2_567
C9 O5 Sm1 88.5(2) . .
C9 O6 Sm1 99.1(2) . .
H1A O1W H1B 102(6) . .
H2A O2W H2B 104(7) . .
Sm1 O3W H3A 117(4) . .
Sm1 O3W H3B 128(5) . .
H3A O3W H3B 105(5) . .
Sm1 O4W H4A 123(6) . .
Sm1 O4W H4B 129(4) . .
H4A O4W H4B 108(7) . .
Sm1 O5W H5A 116(5) . .
Sm1 O5W H5B 128(5) . .
H5A O5W H5B 115(7) . .
Sm1 O6W H6A 144(5) . .
Sm1 O6W H6B 122(4) . .
H6A O6W H6B 94(6) . .
O2 Sm1 O1 100.32(9) 2_567 .
O2 Sm1 O4W 94.92(12) 2_567 .
O1 Sm1 O4W 73.15(10) . .
O2 Sm1 O6 132.78(9) 2_567 .
O1 Sm1 O6 120.32(8) . .
O4W Sm1 O6 76.74(10) . .
O2 Sm1 O5W 86.14(10) 2_567 .
O1 Sm1 O5W 142.02(11) . .
O4W Sm1 O5W 144.11(11) . .
O6 Sm1 O5W 76.47(9) . .
O2 Sm1 O6W 76.80(10) 2_567 .
O1 Sm1 O6W 73.92(10) . .
O4W Sm1 O6W 143.88(11) . .
O6 Sm1 O6W 134.10(10) . .
O5W Sm1 O6W 71.26(11) . .
O2 Sm1 O3W 155.53(10) 2_567 .
O1 Sm1 O3W 75.38(9) . .
O4W Sm1 O3W 106.45(11) . .
O6 Sm1 O3W 65.61(9) . .
O5W Sm1 O3W 83.45(11) . .
O6W Sm1 O3W 78.89(10) . .
O2 Sm1 O5 81.87(8) 2_567 .
O1 Sm1 O5 145.07(9) . .
O4W Sm1 O5 71.94(10) . .
O6 Sm1 O5 51.16(8) . .
O5W Sm1 O5 72.72(10) . .
O6W Sm1 O5 138.98(10) . .
O3W Sm1 O5 115.69(8) . .

loop_
_geom_bond_atom_site_label_1
_geom_bond_atom_site_label_2
_geom_bond_distance
_geom_bond_site_symmetry_2
C1 O2 1.249(4) .
C1 O1 1.254(4) .
C1 C2 1.507(4) .
C2 C8 1.381(5) .
C2 C3 1.389(4) .
C3 C4 1.393(4) .
C3 H3 0.9300 .
C4 C5 1.396(5) .
C4 C6 1.455(4) .
C5 C7 1.375(5) .
C5 H5 0.9300 .
C6 N4 1.323(4) .
C6 N1 1.335(5) .
C7 C8 1.394(5) .
C7 H7 0.9300 .
C8 H8 0.9300 .
C9 O5 1.253(4) .
C9 O6 1.266(4) .
C9 C10 1.496(5) .
C10 C16 1.380(5) .
C10 C11 1.392(5) .
C11 C12 1.387(5) .
C11 H11 0.9300 .
C12 C13 1.375(5) .
C12 H12 0.9300 .
C13 C14 1.397(5) .
C13 H13 0.9300 .
C14 C16 1.391(5) .
C14 C15 1.466(5) .
C15 N5 1.331(4) .
C15 N8 1.332(4) .
C16 H16 0.9300 .
N1 N2 1.340(4) .
N1 H1 0.86(5) .
N2 N3 1.293(4) .
N3 N4 1.350(4) .
N5 N6 1.345(4) .
N6 N7 1.302(4) .
N7 N8 1.343(4) .
O1 Sm1 2.357(2) .
O2 Sm1 2.307(2) 2_567
O5 Sm1 2.645(3) .
O6 Sm1 2.414(2) .
O1W H1A 0.78(6) .
O1W H1B 0.77(7) .
O2W H2A 0.81(7) .
O2W H2B 0.65(6) .
O3W Sm1 2.485(2) .
O3W H3A 0.91(6) .
O3W H3B 0.80(6) .
O4W Sm1 2.367(3) .
O4W H4A 0.66(6) .
O4W H4B 0.91(6) .
O5W Sm1 2.431(3) .
O5W H5A 0.73(6) .
O5W H5B 0.73(6) .
O6W Sm1 2.446(3) .
O6W H6A 0.73(6) .
O6W H6B 0.89(6) .
Sm1 O2 2.307(2) 2_567
